data_4071911
loop_
_publ_author_name
'Adams, Richard D.'
'Boswell, Erin M.'
'Hall, Michael B.'
'Yang, Xinzheng'

_publ_section_title
;
 Activation of Hydrogen and Related Small Molecules by the Unsaturated
 Cluster Complex PtOs3(CO)7(PBut3)(\m-PBut2)(\m4-CHCMeCH)
;
_journal_issue 19
_journal_name_full Organometallics
_journal_page_first 4938
_journal_paper_doi 10.1021/om800467v
_journal_volume 27
_journal_year 2008
_chemical_formula_sum 'C61 H78 Ge O7 Os3 P2 Pt'
_chemical_formula_weight 1823.45
_chemical_name_systematic
; 
 ? 
;
_space_group_IT_number 14
_symmetry_cell_setting monoclinic
_symmetry_space_group_name_Hall '-P 2yn'
_symmetry_space_group_name_H-M 'P 1 21/n 1'
_atom_sites_solution_hydrogens geom
_atom_sites_solution_primary direct
_atom_sites_solution_secondary difmap
_audit_creation_method SHELXL-97
_cell_angle_alpha 90.00
_cell_angle_beta 102.6230(10)
_cell_angle_gamma 90.00
_cell_formula_units_Z 4
_cell_length_a 17.5041(10)
_cell_length_b 19.0187(11)
_cell_length_c 19.5406(11)
_cell_measurement_reflns_used 5361
_cell_measurement_temperature 294(2)
_cell_measurement_theta_max 28.31
_cell_measurement_theta_min 2.38
_cell_volume 6347.9(6)
_computing_cell_refinement 'SAINT+  V6.45 (Bruker, 2003)'
_computing_data_collection 'SMART V5.632 (Bruker, 2005)'
_computing_data_reduction 'SAINT+  V6.45'
_computing_molecular_graphics 'SHELXTL V6.1 (Sheldrick, 2000)'
_computing_publication_material 'SHELXTL V6.1'
_computing_structure_refinement 'SHELXL-97 (Sheldrick, 1997)'
_computing_structure_solution 'SHELXS-97 (Sheldrick, 1990)'
_diffrn_ambient_temperature 294(2)
_diffrn_measured_fraction_theta_full 0.993
_diffrn_measured_fraction_theta_max 0.993
_diffrn_measurement_device_type 'Bruker SMART APEX CCD diffractometer'
_diffrn_measurement_method 'omega scans'
_diffrn_radiation_monochromator graphite
_diffrn_radiation_source 'fine-focus sealed tube'
_diffrn_radiation_type MoK\a
_diffrn_radiation_wavelength 0.71073
_diffrn_reflns_av_R_equivalents 0.0425
_diffrn_reflns_av_sigmaI/netI 0.0480
_diffrn_reflns_limit_h_max 23
_diffrn_reflns_limit_h_min -22
_diffrn_reflns_limit_k_max 25
_diffrn_reflns_limit_k_min -25
_diffrn_reflns_limit_l_max 21
_diffrn_reflns_limit_l_min -26
_diffrn_reflns_number 48738
_diffrn_reflns_theta_full 28.48
_diffrn_reflns_theta_max 28.48
_diffrn_reflns_theta_min 1.42
_diffrn_standards_decay_% <1
_exptl_absorpt_coefficient_mu 8.745
_exptl_absorpt_correction_T_max 1.000
_exptl_absorpt_correction_T_min 0.560
_exptl_absorpt_correction_type multi-scan
_exptl_absorpt_process_details '(SADABS, Bruker, 1997)'
_exptl_crystal_colour red
_exptl_crystal_density_diffrn 1.908
_exptl_crystal_density_method 'not measured'
_exptl_crystal_description bar
_exptl_crystal_F_000 3472
_exptl_crystal_size_max 0.40
_exptl_crystal_size_mid 0.20
_exptl_crystal_size_min 0.10
_refine_diff_density_max 3.005
_refine_diff_density_min -1.592
_refine_diff_density_rms 0.413
_refine_ls_extinction_method none
_refine_ls_goodness_of_fit_ref 1.061
_refine_ls_hydrogen_treatment mixed
_refine_ls_matrix_type full
_refine_ls_number_parameters 606
_refine_ls_number_reflns 15956
_refine_ls_number_restraints 2
_refine_ls_restrained_S_all 1.061
_refine_ls_R_factor_all 0.0709
_refine_ls_R_factor_gt 0.0435
_refine_ls_shift/su_max 0.001
_refine_ls_shift/su_mean 0.000
_refine_ls_structure_factor_coef Fsqd
_refine_ls_weighting_details 'calc w=1/[\s^2^(Fo^2^)+(0.0663P)^2^+0.9060P] where P=(Fo^2^+2Fc^2^)/3'
_refine_ls_weighting_scheme calc
_refine_ls_wR_factor_gt 0.1034
_refine_ls_wR_factor_ref 0.1259
_reflns_number_gt 11540
_reflns_number_total 15956
_reflns_threshold_expression >2sigma(I)
_cod_data_source_file om800467v_si_002.cif
_cod_data_source_block p21n
_cod_depositor_comments
;
The following automatic conversions were performed:

'_symmetry_cell_setting' value 'Monoclinic' changed to 'monoclinic'
according to /home/saulius/struct/CIF-dictionaries/cif_core.dic
dictionary named 'cif_core.dic' version 2.4.1 from
2010-06-29.

'_exptl_absorpt_correction_type' value 'Multi-Scan'
changed to 'multi-scan' according to
/home/saulius/struct/CIF-dictionaries/cif_core.dic dictionary named
'cif_core.dic' version 2.4.1 from 2010-06-29.

Automatic conversion script
Id: cif_fix_values 1715 2011-07-08 13:25:40Z adriana 
;
_cod_original_sg_symbol_H-M P2(1)/n
_cod_database_code 4071911

loop_
_symmetry_equiv_pos_as_xyz
'x, y, z'
'-x+1/2, y+1/2, -z+1/2'
'-x, -y, -z'
'x-1/2, -y-1/2, z-1/2'

loop_
_atom_site_label
_atom_site_type_symbol
_atom_site_fract_x
_atom_site_fract_y
_atom_site_fract_z
_atom_site_U_iso_or_equiv
_atom_site_adp_type
_atom_site_occupancy
_atom_site_symmetry_multiplicity
_atom_site_calc_flag
_atom_site_refinement_flags
Pt1 Pt 0.282901(17) 0.601393(14) 0.424169(14) 0.03558(8) Uani 1 1 d .
Os1 Os 0.335708(18) 0.613206(15) 0.290632(15) 0.03865(8) Uani 1 1 d D
Os2 Os 0.228005(17) 0.506508(14) 0.309670(14) 0.03487(8) Uani 1 1 d D
Os3 Os 0.129700(17) 0.616987(14) 0.336397(15) 0.03644(8) Uani 1 1 d .
Ge1 Ge 0.35752(5) 0.58370(4) 0.17205(4) 0.0467(2) Uani 1 1 d .
P1 P 0.35417(12) 0.67412(10) 0.52209(10) 0.0427(5) Uani 1 1 d .
P2 P 0.09083(12) 0.50116(10) 0.31133(11) 0.0415(4) Uani 1 1 d .
O10 O 0.3254(4) 0.4655(3) 0.5025(3) 0.073(2) Uani 1 1 d .
O11 O 0.3909(5) 0.7589(3) 0.2630(4) 0.092(2) Uani 1 1 d .
O12 O 0.5011(4) 0.5656(4) 0.3497(4) 0.0729(18) Uani 1 1 d .
O21 O 0.2150(4) 0.4169(4) 0.1804(3) 0.077(2) Uani 1 1 d .
O22 O 0.2795(4) 0.3697(3) 0.3850(3) 0.073(2) Uani 1 1 d .
O31 O -0.0091(4) 0.6935(4) 0.2516(4) 0.0750(19) Uani 1 1 d .
O32 O 0.0613(4) 0.6512(4) 0.4613(3) 0.0742(19) Uani 1 1 d .
C1 C 0.2041(5) 0.6070(3) 0.2524(4) 0.0396(16) Uani 1 1 d .
H1 H 0.1752 0.6040 0.2035 0.048 Uiso 1 1 calc R
C2 C 0.2141(4) 0.6761(4) 0.2829(4) 0.0390(16) Uani 1 1 d .
C3 C 0.2379(4) 0.6815(4) 0.3576(4) 0.0409(17) Uani 1 1 d .
H3 H 0.2350 0.7281 0.3784 0.049 Uiso 1 1 calc R
C4 C 0.1913(5) 0.7416(4) 0.2383(4) 0.056(2) Uani 1 1 d .
H4A H 0.2226 0.7447 0.2037 0.084 Uiso 1 1 calc R
H4B H 0.1999 0.7825 0.2677 0.084 Uiso 1 1 calc R
H4C H 0.1370 0.7389 0.2153 0.084 Uiso 1 1 calc R
C10 C 0.3094(5) 0.5169(4) 0.4737(4) 0.0489(19) Uani 1 1 d .
C11 C 0.3706(5) 0.7039(5) 0.2724(5) 0.055(2) Uani 1 1 d .
C12 C 0.4367(5) 0.5862(4) 0.3264(4) 0.052(2) Uani 1 1 d .
C21 C 0.2171(5) 0.4526(4) 0.2279(4) 0.0499(19) Uani 1 1 d .
C22 C 0.2594(5) 0.4220(4) 0.3604(4) 0.0484(19) Uani 1 1 d .
C31 C 0.0427(5) 0.6623(4) 0.2838(4) 0.051(2) Uani 1 1 d .
C32 C 0.0880(5) 0.6357(5) 0.4150(4) 0.0499(19) Uani 1 1 d .
C40 C 0.3419(6) 0.7746(4) 0.5079(5) 0.061(2) Uani 1 1 d .
C41 C 0.2541(6) 0.7923(6) 0.5027(6) 0.086(4) Uani 1 1 d .
H41A H 0.2445 0.8404 0.4885 0.129 Uiso 1 1 calc R
H41B H 0.2415 0.7855 0.5477 0.129 Uiso 1 1 calc R
H41C H 0.2221 0.7620 0.4689 0.129 Uiso 1 1 calc R
C42 C 0.3639(7) 0.7957(5) 0.4388(5) 0.082(3) Uani 1 1 d .
H42A H 0.3296 0.8325 0.4167 0.123 Uiso 1 1 calc R
H42B H 0.3589 0.7557 0.4082 0.123 Uiso 1 1 calc R
H42C H 0.4170 0.8123 0.4484 0.123 Uiso 1 1 calc R
C43 C 0.3910(7) 0.8224(5) 0.5655(5) 0.089(4) Uani 1 1 d .
H43A H 0.4457 0.8151 0.5675 0.133 Uiso 1 1 calc R
H43B H 0.3796 0.8110 0.6101 0.133 Uiso 1 1 calc R
H43C H 0.3781 0.8708 0.5546 0.133 Uiso 1 1 calc R
C44 C 0.4637(5) 0.6568(5) 0.5416(5) 0.058(2) Uani 1 1 d .
C45 C 0.4999(6) 0.6918(6) 0.4850(6) 0.083(3) Uani 1 1 d .
H45A H 0.5004 0.7419 0.4911 0.124 Uiso 1 1 calc R
H45B H 0.4694 0.6801 0.4394 0.124 Uiso 1 1 calc R
H45C H 0.5526 0.6752 0.4893 0.124 Uiso 1 1 calc R
C46 C 0.5096(6) 0.6837(6) 0.6118(6) 0.088(4) Uani 1 1 d .
H46A H 0.4901 0.6620 0.6490 0.131 Uiso 1 1 calc R
H46B H 0.5036 0.7338 0.6140 0.131 Uiso 1 1 calc R
H46C H 0.5639 0.6723 0.6169 0.131 Uiso 1 1 calc R
C47 C 0.4788(6) 0.5780(5) 0.5345(6) 0.074(3) Uani 1 1 d .
H47A H 0.5342 0.5695 0.5442 0.111 Uiso 1 1 calc R
H47B H 0.4557 0.5628 0.4877 0.111 Uiso 1 1 calc R
H47C H 0.4560 0.5522 0.5673 0.111 Uiso 1 1 calc R
C48 C 0.3157(6) 0.6511(5) 0.6032(5) 0.062(2) Uani 1 1 d .
C49 C 0.3296(7) 0.7056(6) 0.6625(5) 0.092(4) Uani 1 1 d .
H49A H 0.3088 0.6883 0.7009 0.138 Uiso 1 1 calc R
H49B H 0.3039 0.7488 0.6456 0.138 Uiso 1 1 calc R
H49C H 0.3848 0.7139 0.6782 0.138 Uiso 1 1 calc R
C50 C 0.3474(8) 0.5813(6) 0.6369(5) 0.092(4) Uani 1 1 d .
H50A H 0.4025 0.5857 0.6563 0.138 Uiso 1 1 calc R
H50B H 0.3386 0.5449 0.6020 0.138 Uiso 1 1 calc R
H50C H 0.3209 0.5695 0.6735 0.138 Uiso 1 1 calc R
C51 C 0.2245(7) 0.6402(8) 0.5811(6) 0.094(4) Uani 1 1 d .
H51A H 0.2040 0.6328 0.6222 0.141 Uiso 1 1 calc R
H51B H 0.2133 0.5999 0.5510 0.141 Uiso 1 1 calc R
H51C H 0.2007 0.6811 0.5567 0.141 Uiso 1 1 calc R
C52 C 0.0607(6) 0.4472(5) 0.3825(5) 0.063(2) Uani 1 1 d .
C53 C 0.1155(6) 0.4620(5) 0.4513(5) 0.069(3) Uani 1 1 d .
H53A H 0.1021 0.4328 0.4870 0.103 Uiso 1 1 calc R
H53B H 0.1114 0.5106 0.4633 0.103 Uiso 1 1 calc R
H53C H 0.1683 0.4521 0.4476 0.103 Uiso 1 1 calc R
C54 C 0.0628(10) 0.3699(6) 0.3681(7) 0.126(6) Uani 1 1 d .
H54A H 0.1066 0.3595 0.3477 0.190 Uiso 1 1 calc R
H54B H 0.0152 0.3563 0.3362 0.190 Uiso 1 1 calc R
H54C H 0.0677 0.3443 0.4112 0.190 Uiso 1 1 calc R
C55 C -0.0209(7) 0.4670(10) 0.3898(8) 0.133(6) Uani 1 1 d .
H55A H -0.0584 0.4507 0.3496 0.199 Uiso 1 1 calc R
H55B H -0.0245 0.5172 0.3931 0.199 Uiso 1 1 calc R
H55C H -0.0313 0.4458 0.4314 0.199 Uiso 1 1 calc R
C56 C 0.0181(5) 0.4853(5) 0.2246(5) 0.061(2) Uani 1 1 d .
C57 C 0.0136(7) 0.4083(5) 0.2018(6) 0.092(4) Uani 1 1 d .
H57A H -0.0016 0.3799 0.2372 0.138 Uiso 1 1 calc R
H57B H 0.0640 0.3933 0.1954 0.138 Uiso 1 1 calc R
H57C H -0.0243 0.4034 0.1584 0.138 Uiso 1 1 calc R
C58 C -0.0635(6) 0.5103(6) 0.2278(7) 0.092(4) Uani 1 1 d .
H58A H -0.0598 0.5529 0.2546 0.138 Uiso 1 1 calc R
H58B H -0.0892 0.4748 0.2496 0.138 Uiso 1 1 calc R
H58C H -0.0932 0.5189 0.1811 0.138 Uiso 1 1 calc R
C59 C 0.0427(6) 0.5275(6) 0.1664(5) 0.072(3) Uani 1 1 d .
H59A H 0.0012 0.5268 0.1251 0.108 Uiso 1 1 calc R
H59B H 0.0889 0.5070 0.1559 0.108 Uiso 1 1 calc R
H59C H 0.0534 0.5752 0.1815 0.108 Uiso 1 1 calc R
C60 C 0.2611(6) 0.6006(5) 0.0993(4) 0.059(2) Uani 1 1 d .
C61 C 0.2363(7) 0.6698(7) 0.0810(5) 0.084(4) Uani 1 1 d .
H61 H 0.2659 0.7081 0.1010 0.101 Uiso 1 1 calc R
C62 C 0.1649(10) 0.6794(11) 0.0310(7) 0.140(8) Uani 1 1 d .
H62 H 0.1493 0.7249 0.0173 0.168 Uiso 1 1 calc R
C63 C 0.1186(11) 0.6257(12) 0.0023(9) 0.138(8) Uani 1 1 d .
H63 H 0.0717 0.6343 -0.0297 0.165 Uiso 1 1 calc R
C64 C 0.1403(8) 0.5623(10) 0.0199(7) 0.111(5) Uani 1 1 d .
H64 H 0.1085 0.5247 0.0010 0.133 Uiso 1 1 calc R
C65 C 0.2113(6) 0.5496(7) 0.0671(5) 0.080(3) Uani 1 1 d .
H65 H 0.2256 0.5031 0.0773 0.096 Uiso 1 1 calc R
C66 C 0.3892(5) 0.4864(4) 0.1556(4) 0.051(2) Uani 1 1 d .
C67 C 0.3911(6) 0.4680(5) 0.0881(5) 0.064(3) Uani 1 1 d .
H67 H 0.3755 0.5006 0.0523 0.077 Uiso 1 1 calc R
C68 C 0.4158(8) 0.4014(5) 0.0719(6) 0.082(3) Uani 1 1 d .
H68 H 0.4171 0.3901 0.0259 0.099 Uiso 1 1 calc R
C69 C 0.4379(6) 0.3531(5) 0.1241(6) 0.070(3) Uani 1 1 d .
H69 H 0.4546 0.3088 0.1135 0.084 Uiso 1 1 calc R
C70 C 0.4359(6) 0.3693(5) 0.1921(5) 0.063(2) Uani 1 1 d .
H70 H 0.4504 0.3361 0.2274 0.076 Uiso 1 1 calc R
C71 C 0.4119(5) 0.4361(4) 0.2075(5) 0.057(2) Uani 1 1 d .
H71 H 0.4110 0.4473 0.2536 0.068 Uiso 1 1 calc R
C72 C 0.4376(7) 0.6425(5) 0.1421(6) 0.066(3) Uani 1 1 d .
C73 C 0.4280(7) 0.6618(6) 0.0716(6) 0.079(3) Uani 1 1 d .
H73 H 0.3826 0.6495 0.0393 0.095 Uiso 1 1 calc R
C74 C 0.4875(11) 0.7001(6) 0.0497(8) 0.112(6) Uani 1 1 d .
H74 H 0.4810 0.7125 0.0027 0.134 Uiso 1 1 calc R
C75 C 0.5557(9) 0.7196(7) 0.0970(10) 0.116(6) Uani 1 1 d .
H75 H 0.5951 0.7444 0.0824 0.139 Uiso 1 1 calc R
C76 C 0.5624(7) 0.7018(7) 0.1628(9) 0.103(4) Uani 1 1 d .
H76 H 0.6073 0.7159 0.1947 0.124 Uiso 1 1 calc R
C77 C 0.5072(7) 0.6635(6) 0.1883(7) 0.090(4) Uani 1 1 d .
H77 H 0.5161 0.6518 0.2356 0.108 Uiso 1 1 calc R
H5 H 0.3255(14) 0.5241(14) 0.312(4) 0.05(2) Uiso 1 1 d D
C80 C 0.7628(8) 0.4936(10) 0.1055(6) 0.36(2) Uiso 1 1 d G
H80 H 0.8061 0.5116 0.0912 0.426 Uiso 1 1 calc R
C81 C 0.7055(9) 0.5389(8) 0.1190(4) 0.273(14) Uiso 1 1 d G
H81 H 0.7105 0.5871 0.1137 0.328 Uiso 1 1 calc R
C82 C 0.6406(6) 0.5120(8) 0.1405(6) 0.212(10) Uiso 1 1 d G
H82 H 0.6023 0.5423 0.1495 0.255 Uiso 1 1 calc R
C83 C 0.6331(8) 0.4399(8) 0.1484(7) 0.265(13) Uiso 1 1 d G
H83 H 0.5898 0.4219 0.1628 0.318 Uiso 1 1 calc R
C84 C 0.6904(10) 0.3946(7) 0.1349(6) 0.226(12) Uiso 1 1 d G
H84 H 0.6854 0.3464 0.1403 0.272 Uiso 1 1 calc R
C85 C 0.7553(9) 0.4215(9) 0.1135(7) 0.279(14) Uiso 1 1 d G
H85 H 0.7936 0.3912 0.1045 0.334 Uiso 1 1 calc R
C86 C 0.7189(8) 0.6255(7) 0.3416(6) 0.303(16) Uiso 1 1 d G
H86 H 0.6709 0.6025 0.3290 0.363 Uiso 1 1 calc R
C87 C 0.7736(6) 0.6110(6) 0.3032(5) 0.35(2) Uiso 1 1 d G
H87 H 0.7615 0.5807 0.2651 0.421 Uiso 1 1 calc R
C88 C 0.8441(7) 0.6403(8) 0.3203(7) 0.47(3) Uiso 1 1 d G
H88 H 0.8836 0.6310 0.2966 0.570 Uiso 1 1 calc R
C89 C 0.8531(9) 0.6841(8) 0.3744(7) 0.314(17) Uiso 1 1 d G
H89 H 0.8996 0.7095 0.3845 0.376 Uiso 1 1 calc R
C90 C 0.8038(11) 0.6960(7) 0.4156(6) 0.342(19) Uiso 1 1 d G
H90 H 0.8200 0.7212 0.4570 0.410 Uiso 1 1 calc R
C91 C 0.7290(10) 0.6711(8) 0.3971(7) 0.310(17) Uiso 1 1 d G
H91 H 0.6894 0.6837 0.4197 0.372 Uiso 1 1 calc R

loop_
_atom_site_aniso_label
_atom_site_aniso_U_11
_atom_site_aniso_U_22
_atom_site_aniso_U_33
_atom_site_aniso_U_23
_atom_site_aniso_U_13
_atom_site_aniso_U_12
Pt1 0.04569(17) 0.02802(13) 0.03229(14) -0.00084(10) 0.00690(11) 0.00024(11)
Os1 0.04697(18) 0.03263(15) 0.03840(16) -0.00009(11) 0.01382(12) -0.00239(11)
Os2 0.04481(17) 0.02482(13) 0.03605(15) -0.00355(10) 0.01113(12) -0.00004(10)
Os3 0.04360(17) 0.02944(14) 0.03636(16) -0.00321(11) 0.00890(12) 0.00276(11)
Ge1 0.0620(5) 0.0410(4) 0.0421(4) 0.0055(3) 0.0219(4) 0.0076(4)
P1 0.0505(12) 0.0343(10) 0.0393(10) -0.0054(8) 0.0013(8) 0.0034(8)
P2 0.0460(11) 0.0338(10) 0.0454(11) -0.0065(8) 0.0114(9) -0.0030(8)
O10 0.112(6) 0.034(3) 0.061(4) 0.012(3) -0.005(4) 0.001(3)
O11 0.131(7) 0.040(4) 0.120(6) 0.004(4) 0.061(5) -0.017(4)
O12 0.054(4) 0.074(5) 0.089(5) 0.016(4) 0.013(3) 0.007(3)
O21 0.098(5) 0.070(4) 0.062(4) -0.036(4) 0.017(4) -0.007(4)
O22 0.122(6) 0.030(3) 0.068(4) 0.008(3) 0.020(4) 0.016(3)
O31 0.067(4) 0.064(4) 0.084(5) 0.012(4) -0.004(3) 0.020(3)
O32 0.077(5) 0.095(5) 0.060(4) -0.022(4) 0.034(3) 0.003(4)
C1 0.052(4) 0.033(4) 0.033(4) 0.002(3) 0.007(3) 0.005(3)
C2 0.044(4) 0.037(4) 0.037(4) 0.009(3) 0.011(3) 0.008(3)
C3 0.058(5) 0.026(3) 0.038(4) 0.003(3) 0.008(3) -0.001(3)
C4 0.079(6) 0.037(4) 0.051(5) 0.011(4) 0.015(4) 0.009(4)
C10 0.066(5) 0.040(4) 0.041(4) -0.004(3) 0.011(4) -0.006(4)
C11 0.063(6) 0.047(5) 0.060(5) -0.004(4) 0.023(4) -0.002(4)
C12 0.064(6) 0.046(5) 0.049(5) 0.003(4) 0.016(4) -0.005(4)
C21 0.064(5) 0.042(4) 0.044(4) -0.007(3) 0.011(4) -0.002(4)
C22 0.067(6) 0.030(4) 0.048(5) -0.005(3) 0.012(4) 0.002(3)
C31 0.056(5) 0.046(5) 0.046(5) -0.006(4) 0.002(4) 0.004(4)
C32 0.053(5) 0.052(5) 0.048(5) 0.001(4) 0.017(4) 0.007(4)
C40 0.075(6) 0.034(4) 0.063(6) -0.006(4) -0.010(5) 0.008(4)
C41 0.087(8) 0.073(7) 0.089(8) -0.020(6) 0.000(6) 0.039(6)
C42 0.114(9) 0.047(5) 0.075(7) 0.007(5) -0.001(6) -0.003(5)
C43 0.130(10) 0.043(5) 0.075(7) -0.020(5) -0.018(6) -0.005(6)
C44 0.053(5) 0.052(5) 0.063(6) -0.012(4) 0.000(4) 0.007(4)
C45 0.066(7) 0.088(8) 0.097(8) -0.032(7) 0.025(6) -0.021(6)
C46 0.065(7) 0.099(8) 0.082(8) -0.026(6) -0.020(5) 0.003(6)
C47 0.067(6) 0.054(6) 0.096(8) -0.006(5) 0.006(5) 0.014(5)
C48 0.072(6) 0.066(6) 0.049(5) -0.008(4) 0.015(4) -0.006(5)
C49 0.117(10) 0.100(9) 0.058(6) -0.027(6) 0.020(6) 0.000(7)
C50 0.139(11) 0.095(9) 0.047(6) 0.009(6) 0.030(6) 0.005(8)
C51 0.089(9) 0.132(11) 0.066(7) -0.009(7) 0.029(6) -0.014(8)
C52 0.068(6) 0.052(5) 0.073(6) -0.005(5) 0.025(5) -0.013(4)
C53 0.091(7) 0.057(6) 0.065(6) 0.015(5) 0.035(5) -0.006(5)
C54 0.230(18) 0.058(7) 0.096(10) 0.000(7) 0.047(11) -0.059(9)
C55 0.078(9) 0.210(19) 0.121(12) 0.018(12) 0.046(8) -0.020(10)
C56 0.054(5) 0.057(5) 0.064(6) -0.009(4) -0.006(4) 0.003(4)
C57 0.105(9) 0.051(6) 0.099(9) -0.021(6) -0.025(7) -0.012(6)
C58 0.064(7) 0.101(9) 0.099(9) 0.002(7) -0.009(6) -0.002(6)
C59 0.078(7) 0.082(7) 0.046(5) -0.009(5) -0.008(5) -0.006(6)
C60 0.077(6) 0.073(6) 0.032(4) 0.010(4) 0.019(4) 0.028(5)
C61 0.104(8) 0.109(9) 0.043(5) 0.005(5) 0.024(5) 0.050(7)
C62 0.152(14) 0.198(18) 0.083(10) 0.061(11) 0.052(9) 0.146(14)
C63 0.113(14) 0.20(2) 0.089(12) -0.021(13) -0.006(9) 0.041(14)
C64 0.096(10) 0.161(15) 0.070(8) -0.012(9) 0.003(7) 0.041(10)
C65 0.078(7) 0.105(9) 0.054(6) -0.014(6) 0.008(5) 0.021(6)
C66 0.065(5) 0.043(4) 0.045(5) -0.008(4) 0.009(4) 0.009(4)
C67 0.093(7) 0.052(5) 0.051(5) 0.000(4) 0.024(5) 0.021(5)
C68 0.130(10) 0.060(6) 0.060(6) -0.023(5) 0.025(6) 0.011(6)
C69 0.088(7) 0.045(5) 0.078(7) -0.005(5) 0.021(6) 0.007(5)
C70 0.070(6) 0.052(5) 0.070(6) 0.007(5) 0.018(5) -0.002(5)
C71 0.069(6) 0.046(5) 0.056(5) 0.005(4) 0.017(4) 0.004(4)
C72 0.089(8) 0.042(5) 0.082(7) 0.011(5) 0.055(6) 0.012(5)
C73 0.097(8) 0.085(8) 0.071(7) 0.027(6) 0.053(6) 0.016(6)
C74 0.180(15) 0.064(8) 0.135(13) 0.036(8) 0.127(12) 0.029(9)
C75 0.124(12) 0.071(8) 0.190(17) 0.047(10) 0.116(13) 0.029(8)
C76 0.067(8) 0.091(9) 0.165(14) 0.030(9) 0.054(8) -0.002(6)
C77 0.089(9) 0.089(9) 0.104(9) 0.022(7) 0.051(7) 0.001(7)

loop_
_atom_type_symbol
_atom_type_description
_atom_type_scat_dispersion_real
_atom_type_scat_dispersion_imag
_atom_type_scat_source
C C 0.0033 0.0016 'International Tables Vol C Tables 4.2.6.8 and 6.1.1.4'
H H 0.0000 0.0000 'International Tables Vol C Tables 4.2.6.8 and 6.1.1.4'
O O 0.0106 0.0060 'International Tables Vol C Tables 4.2.6.8 and 6.1.1.4'
P P 0.1023 0.0942 'International Tables Vol C Tables 4.2.6.8 and 6.1.1.4'
Ge Ge 0.1547 1.8001 'International Tables Vol C Tables 4.2.6.8 and 6.1.1.4'
Os Os -1.2165 7.6030 'International Tables Vol C Tables 4.2.6.8 and 6.1.1.4'
Pt Pt -1.7033 8.3905 'International Tables Vol C Tables 4.2.6.8 and 6.1.1.4'

loop_
_geom_angle_atom_site_label_1
_geom_angle_atom_site_label_2
_geom_angle_atom_site_label_3
_geom_angle
C10 Pt1 C3 168.8(3)
C10 Pt1 P1 93.1(2)
C3 Pt1 P1 97.7(2)
C10 Pt1 Os3 119.3(3)
C3 Pt1 Os3 50.4(2)
P1 Pt1 Os3 130.89(5)
C10 Pt1 Os2 82.4(2)
C3 Pt1 Os2 87.5(2)
P1 Pt1 Os2 169.40(5)
Os3 Pt1 Os2 59.246(9)
C10 Pt1 Os1 115.4(3)
C3 Pt1 Os1 62.2(2)
P1 Pt1 Os1 116.01(5)
Os3 Pt1 Os1 84.043(12)
Os2 Pt1 Os1 58.455(10)
H5 Os1 C12 77.2(9)
H5 Os1 C11 167.2(8)
C12 Os1 C11 90.2(4)
H5 Os1 C2 111.0(8)
C12 Os1 C2 158.2(3)
C11 Os1 C2 81.5(3)
H5 Os1 Ge1 93(2)
C12 Os1 Ge1 87.7(3)
C11 Os1 Ge1 84.8(3)
C2 Os1 Ge1 111.37(17)
H5 Os1 Os2 35.0(7)
C12 Os1 Os2 111.2(3)
C11 Os1 Os2 157.7(3)
C2 Os1 Os2 76.23(17)
Ge1 Os1 Os2 101.60(2)
H5 Os1 Pt1 70(2)
C12 Os1 Pt1 95.9(3)
C11 Os1 Pt1 114.3(3)
C2 Os1 Pt1 69.69(17)
Ge1 Os1 Pt1 160.49(2)
Os2 Os1 Pt1 59.202(9)
H5 Os1 H5 0(4)
C12 Os1 H5 77.2(9)
C11 Os1 H5 167.2(8)
C2 Os1 H5 111.0(8)
Ge1 Os1 H5 93(2)
Os2 Os1 H5 35.0(7)
Pt1 Os1 H5 70(2)
C21 Os2 C22 86.9(3)
C21 Os2 C1 93.9(3)
C22 Os2 C1 174.3(3)
C21 Os2 P2 94.2(3)
C22 Os2 P2 97.6(3)
C1 Os2 P2 87.9(2)
C21 Os2 Os3 127.6(3)
C22 Os2 Os3 130.3(3)
C1 Os2 Os3 52.9(2)
P2 Os2 Os3 51.86(4)
C21 Os2 Os1 103.0(3)
C22 Os2 Os1 123.0(3)
C1 Os2 Os1 51.3(2)
P2 Os2 Os1 136.16(5)
Os3 Os2 Os1 86.662(12)
C21 Os2 Pt1 164.4(3)
C22 Os2 Pt1 96.6(2)
C1 Os2 Pt1 81.10(19)
P2 Os2 Pt1 100.41(5)
Os3 Os2 Pt1 60.269(10)
Os1 Os2 Pt1 62.343(10)
C21 Os2 H5 92(2)
C22 Os2 H5 88.9(10)
C1 Os2 H5 85.5(10)
P2 Os2 H5 171.0(13)
Os3 Os2 H5 119.2(13)
Os1 Os2 H5 35.7(7)
Pt1 Os2 H5 73(2)
C31 Os3 C32 86.9(4)
C31 Os3 C3 114.3(3)
C32 Os3 C3 102.2(3)
C31 Os3 C2 93.0(3)
C32 Os3 C2 133.6(3)
C3 Os3 C2 37.1(3)
C31 Os3 C1 99.6(3)
C32 Os3 C1 167.8(3)
C3 Os3 C1 65.7(3)
C2 Os3 C1 36.4(2)
C31 Os3 P2 99.0(3)
C32 Os3 P2 101.8(3)
C3 Os3 P2 139.6(2)
C2 Os3 P2 123.94(19)
C1 Os3 P2 87.51(18)
C31 Os3 Os2 134.5(2)
C32 Os3 Os2 130.7(3)
C3 Os3 Os2 85.21(19)
C2 Os3 Os2 78.51(18)
C1 Os3 Os2 49.50(16)
P2 Os3 Os2 54.61(5)
C31 Os3 Pt1 158.2(3)
C32 Os3 Pt1 90.6(3)
C3 Os3 Pt1 45.27(17)
C2 Os3 Pt1 73.18(17)
C1 Os3 Pt1 79.52(18)
P2 Os3 Pt1 102.73(5)
Os2 Os3 Pt1 60.486(10)
C66 Ge1 C72 103.8(4)
C66 Ge1 C60 105.1(4)
C72 Ge1 C60 104.1(4)
C66 Ge1 Os1 117.8(3)
C72 Ge1 Os1 114.2(3)
C60 Ge1 Os1 110.5(2)
C44 P1 C48 108.6(4)
C44 P1 C40 106.0(4)
C48 P1 C40 107.3(4)
C44 P1 Pt1 112.0(3)
C48 P1 Pt1 107.8(3)
C40 P1 Pt1 114.9(3)
C52 P2 C56 109.1(4)
C52 P2 Os3 118.3(3)
C56 P2 Os3 116.4(3)
C52 P2 Os2 118.1(3)
C56 P2 Os2 117.9(3)
Os3 P2 Os2 73.53(6)
C2 C1 Os2 126.1(5)
C2 C1 Os3 70.6(4)
Os2 C1 Os3 77.6(2)
C2 C1 H1 116.5
Os2 C1 H1 116.5
Os3 C1 H1 116.5
C3 C2 C1 118.0(6)
C3 C2 C4 120.4(6)
C1 C2 C4 121.2(7)
C3 C2 Os3 69.0(4)
C1 C2 Os3 72.9(4)
C4 C2 Os3 123.3(5)
C3 C2 Os1 85.2(4)
C1 C2 Os1 66.4(4)
C4 C2 Os1 123.9(5)
Os3 C2 Os1 112.1(3)
C2 C3 Pt1 125.5(5)
C2 C3 Os3 73.9(4)
Pt1 C3 Os3 84.3(2)
C2 C3 H3 117.2
Pt1 C3 H3 117.2
Os3 C3 H3 117.2
C2 C4 H4A 109.5
C2 C4 H4B 109.5
H4A C4 H4B 109.5
C2 C4 H4C 109.5
H4A C4 H4C 109.5
H4B C4 H4C 109.5
O10 C10 Pt1 178.8(7)
O11 C11 Os1 178.2(8)
O12 C12 Os1 177.0(8)
O21 C21 Os2 175.0(8)
O22 C22 Os2 173.8(7)
O31 C31 Os3 176.4(8)
O32 C32 Os3 175.8(8)
C42 C40 C43 106.2(9)
C42 C40 C41 108.7(8)
C43 C40 C41 107.6(8)
C42 C40 P1 110.0(6)
C43 C40 P1 116.6(6)
C41 C40 P1 107.5(7)
C40 C41 H41A 109.5
C40 C41 H41B 109.5
H41A C41 H41B 109.5
C40 C41 H41C 109.5
H41A C41 H41C 109.5
H41B C41 H41C 109.5
C40 C42 H42A 109.5
C40 C42 H42B 109.5
H42A C42 H42B 109.5
C40 C42 H42C 109.5
H42A C42 H42C 109.5
H42B C42 H42C 109.5
C40 C43 H43A 109.5
C40 C43 H43B 109.5
H43A C43 H43B 109.5
C40 C43 H43C 109.5
H43A C43 H43C 109.5
H43B C43 H43C 109.5
C46 C44 C47 110.1(8)
C46 C44 C45 106.5(9)
C47 C44 C45 104.6(8)
C46 C44 P1 115.6(7)
C47 C44 P1 109.8(6)
C45 C44 P1 109.7(6)
C44 C45 H45A 109.5
C44 C45 H45B 109.5
H45A C45 H45B 109.5
C44 C45 H45C 109.5
H45A C45 H45C 109.5
H45B C45 H45C 109.5
C44 C46 H46A 109.5
C44 C46 H46B 109.5
H46A C46 H46B 109.5
C44 C46 H46C 109.5
H46A C46 H46C 109.5
H46B C46 H46C 109.5
C44 C47 H47A 109.5
C44 C47 H47B 109.5
H47A C47 H47B 109.5
C44 C47 H47C 109.5
H47A C47 H47C 109.5
H47B C47 H47C 109.5
C50 C48 C49 106.2(8)
C50 C48 C51 104.7(9)
C49 C48 C51 106.3(9)
C50 C48 P1 113.3(7)
C49 C48 P1 116.6(8)
C51 C48 P1 108.9(6)
C48 C49 H49A 109.5
C48 C49 H49B 109.5
H49A C49 H49B 109.5
C48 C49 H49C 109.5
H49A C49 H49C 109.5
H49B C49 H49C 109.5
C48 C50 H50A 109.5
C48 C50 H50B 109.5
H50A C50 H50B 109.5
C48 C50 H50C 109.5
H50A C50 H50C 109.5
H50B C50 H50C 109.5
C48 C51 H51A 109.5
C48 C51 H51B 109.5
H51A C51 H51B 109.5
C48 C51 H51C 109.5
H51A C51 H51C 109.5
H51B C51 H51C 109.5
C53 C52 C54 108.4(9)
C53 C52 C55 107.5(9)
C54 C52 C55 108.9(11)
C53 C52 P2 109.3(6)
C54 C52 P2 111.9(8)
C55 C52 P2 110.7(8)
C52 C53 H53A 109.5
C52 C53 H53B 109.5
H53A C53 H53B 109.5
C52 C53 H53C 109.5
H53A C53 H53C 109.5
H53B C53 H53C 109.5
C52 C54 H54A 109.5
C52 C54 H54B 109.5
H54A C54 H54B 109.5
C52 C54 H54C 109.5
H54A C54 H54C 109.5
H54B C54 H54C 109.5
C52 C55 H55A 109.5
C52 C55 H55B 109.5
H55A C55 H55B 109.5
C52 C55 H55C 109.5
H55A C55 H55C 109.5
H55B C55 H55C 109.5
C58 C56 C57 108.8(9)
C58 C56 C59 106.6(8)
C57 C56 C59 106.8(9)
C58 C56 P2 111.5(7)
C57 C56 P2 113.1(7)
C59 C56 P2 109.7(6)
C56 C57 H57A 109.5
C56 C57 H57B 109.5
H57A C57 H57B 109.5
C56 C57 H57C 109.5
H57A C57 H57C 109.5
H57B C57 H57C 109.5
C56 C58 H58A 109.5
C56 C58 H58B 109.5
H58A C58 H58B 109.5
C56 C58 H58C 109.5
H58A C58 H58C 109.5
H58B C58 H58C 109.5
C56 C59 H59A 109.5
C56 C59 H59B 109.5
H59A C59 H59B 109.5
C56 C59 H59C 109.5
H59A C59 H59C 109.5
H59B C59 H59C 109.5
C65 C60 C61 114.7(10)
C65 C60 Ge1 125.1(7)
C61 C60 Ge1 120.1(8)
C60 C61 C62 118.1(14)
C60 C61 H61 121.0
C62 C61 H61 121.0
C63 C62 C61 123.3(15)
C63 C62 H62 118.4
C61 C62 H62 118.4
C64 C63 C62 118.9(17)
C64 C63 H63 120.6
C62 C63 H63 120.6
C63 C64 C65 120.3(17)
C63 C64 H64 119.8
C65 C64 H64 119.8
C60 C65 C64 124.7(13)
C60 C65 H65 117.6
C64 C65 H65 117.6
C67 C66 C71 117.6(8)
C67 C66 Ge1 117.5(6)
C71 C66 Ge1 124.8(6)
C66 C67 C68 121.5(9)
C66 C67 H67 119.2
C68 C67 H67 119.2
C69 C68 C67 119.5(9)
C69 C68 H68 120.3
C67 C68 H68 120.3
C68 C69 C70 120.7(9)
C68 C69 H69 119.7
C70 C69 H69 119.7
C69 C70 C71 119.2(9)
C69 C70 H70 120.4
C71 C70 H70 120.4
C66 C71 C70 121.5(9)
C66 C71 H71 119.2
C70 C71 H71 119.2
C73 C72 C77 117.3(10)
C73 C72 Ge1 119.9(9)
C77 C72 Ge1 122.7(8)
C72 C73 C74 119.7(13)
C72 C73 H73 120.1
C74 C73 H73 120.1
C75 C74 C73 121.2(13)
C75 C74 H74 119.4
C73 C74 H74 119.4
C76 C75 C74 117.6(13)
C76 C75 H75 121.2
C74 C75 H75 121.2
C75 C76 C77 124.7(15)
C75 C76 H76 117.7
C77 C76 H76 117.7
C76 C77 C72 119.4(12)
C76 C77 H77 120.3
C72 C77 H77 120.3
C81 C80 C85 120.0
C81 C80 H80 120.0
C85 C80 H80 120.0
C82 C81 C80 120.0
C82 C81 H81 120.0
C80 C81 H81 120.0
C83 C82 C81 120.0
C83 C82 H82 120.0
C81 C82 H82 120.0
C82 C83 C84 120.0
C82 C83 H83 120.0
C84 C83 H83 120.0
C85 C84 C83 120.0
C85 C84 H84 120.0
C83 C84 H84 120.0
C84 C85 C80 120.0
C84 C85 H85 120.0
C80 C85 H85 120.0
C87 C86 C91 125.2
C87 C86 H86 117.4
C91 C86 H86 117.4
C88 C87 C86 120.1
C88 C87 H87 120.0
C86 C87 H87 120.0
C89 C88 C87 113.9
C89 C88 H88 123.0
C87 C88 H88 123.0
C90 C89 C88 127.8
C90 C89 H89 116.1
C88 C89 H89 116.1
C89 C90 C91 119.7
C89 C90 H90 120.1
C91 C90 H90 120.1
C90 C91 C86 112.3
C90 C91 H91 123.8
C86 C91 H91 123.8

loop_
_geom_bond_atom_site_label_1
_geom_bond_atom_site_label_2
_geom_bond_distance
Pt1 C10 1.881(8)
Pt1 C3 2.046(7)
Pt1 P1 2.4673(19)
Pt1 Os3 2.8654(4)
Pt1 Os2 2.8716(4)
Pt1 Os1 2.9611(4)
Os1 H5 1.76(2)
Os1 C12 1.826(9)
Os1 C11 1.889(9)
Os1 C1 2.264(7)
Os1 C2 2.417(7)
Os1 Ge1 2.4933(9)
Os1 Os2 2.8490(4)
Os1 H5 1.76(2)
Os2 C21 1.873(8)
Os2 C22 1.905(8)
Os2 C1 2.207(7)
Os2 P2 2.411(2)
Os2 Os3 2.8357(4)
Os2 H5 1.73(2)
Os3 C31 1.853(8)
Os3 C32 1.873(8)
Os3 C3 2.219(7)
Os3 C2 2.284(7)
Os3 C1 2.315(8)
Os3 P2 2.3258(19)
Ge1 C66 1.978(8)
Ge1 C72 1.979(10)
Ge1 C60 1.981(9)
P1 C44 1.900(9)
P1 C48 1.904(10)
P1 C40 1.936(8)
P2 C52 1.894(10)
P2 C56 1.907(9)
O10 C10 1.132(9)
O11 C11 1.133(10)
O12 C12 1.187(10)
O21 C21 1.143(9)
O22 C22 1.128(9)
O31 C31 1.149(9)
O32 C32 1.144(9)
C1 C2 1.438(10)
C1 H1 0.9800
C2 C3 1.433(10)
C2 C4 1.523(9)
C3 H3 0.9800
C4 H4A 0.9600
C4 H4B 0.9600
C4 H4C 0.9600
C40 C42 1.536(15)
C40 C43 1.553(11)
C40 C41 1.554(13)
C41 H41A 0.9600
C41 H41B 0.9600
C41 H41C 0.9600
C42 H42A 0.9600
C42 H42B 0.9600
C42 H42C 0.9600
C43 H43A 0.9600
C43 H43B 0.9600
C43 H43C 0.9600
C44 C46 1.520(12)
C44 C47 1.533(12)
C44 C45 1.541(14)
C45 H45A 0.9600
C45 H45B 0.9600
C45 H45C 0.9600
C46 H46A 0.9600
C46 H46B 0.9600
C46 H46C 0.9600
C47 H47A 0.9600
C47 H47B 0.9600
C47 H47C 0.9600
C48 C50 1.532(14)
C48 C49 1.534(13)
C48 C51 1.573(14)
C49 H49A 0.9600
C49 H49B 0.9600
C49 H49C 0.9600
C50 H50A 0.9600
C50 H50B 0.9600
C50 H50C 0.9600
C51 H51A 0.9600
C51 H51B 0.9600
C51 H51C 0.9600
C52 C53 1.498(13)
C52 C54 1.498(14)
C52 C55 1.514(15)
C53 H53A 0.9600
C53 H53B 0.9600
C53 H53C 0.9600
C54 H54A 0.9600
C54 H54B 0.9600
C54 H54C 0.9600
C55 H55A 0.9600
C55 H55B 0.9600
C55 H55C 0.9600
C56 C58 1.519(15)
C56 C57 1.529(12)
C56 C59 1.530(14)
C57 H57A 0.9600
C57 H57B 0.9600
C57 H57C 0.9600
C58 H58A 0.9600
C58 H58B 0.9600
C58 H58C 0.9600
C59 H59A 0.9600
C59 H59B 0.9600
C59 H59C 0.9600
C60 C65 1.362(15)
C60 C61 1.406(14)
C61 C62 1.421(18)
C61 H61 0.9300
C62 C63 1.35(2)
C62 H62 0.9300
C63 C64 1.29(2)
C63 H63 0.9300
C64 C65 1.398(15)
C64 H64 0.9300
C65 H65 0.9300
C66 C67 1.371(11)
C66 C71 1.387(11)
C67 C68 1.396(12)
C67 H67 0.9300
C68 C69 1.365(14)
C68 H68 0.9300
C69 C70 1.371(13)
C69 H69 0.9300
C70 C71 1.392(12)
C70 H70 0.9300
C71 H71 0.9300
C72 C73 1.400(13)
C72 C77 1.406(16)
C73 C74 1.413(16)
C73 H73 0.9300
C74 C75 1.39(2)
C74 H74 0.9300
C75 C76 1.310(19)
C75 H75 0.9300
C76 C77 1.388(15)
C76 H76 0.9300
C77 H77 0.9300
C80 C81 1.3900
C80 C85 1.3900
C80 H80 0.9300
C81 C82 1.3900
C81 H81 0.9300
C82 C83 1.3900
C82 H82 0.9300
C83 C84 1.3900
C83 H83 0.9300
C84 C85 1.3900
C84 H84 0.9300
C85 H85 0.9300
C86 C87 1.3682
C86 C91 1.3709
C86 H86 0.9300
C87 C88 1.3284
C87 H87 0.9300
C88 C89 1.3271
C88 H88 0.9300
C89 C90 1.3216
C89 H89 0.9300
C90 C91 1.3637
C90 H90 0.9300
C91 H91 0.9300
